data_4500214
loop_
_publ_author_name
'Mochida, Tomoyuki'
'Miura, Yuji'
'Shimizu, Fumiko'

_publ_section_title
;
 Assembled Structures and Cation&#x2212;Anion Interactions in Crystals of
 Alkylimidazolium and Alkyltriazolium Iodides with Ferrocenyl Substituents
;
_journal_issue 1
_journal_name_full 'Crystal Growth &amp; Design'
_journal_page_first 262
_journal_paper_doi 10.1021/cg101264h
_journal_volume 11
_journal_year 2011
_chemical_formula_moiety 'C19 H16 Fe N2'
_chemical_formula_sum 'C19 H16 Fe N2'
_chemical_formula_weight 328.19
_chemical_name_systematic
;
 ?
;
_space_group_IT_number 14
_symmetry_cell_setting monoclinic
_symmetry_space_group_name_Hall '-P 2ybc'
_symmetry_space_group_name_H-M 'P 1 21/c 1'
_atom_sites_solution_hydrogens geom
_atom_sites_solution_primary direct
_atom_sites_solution_secondary difmap
_audit_creation_method SHELXL-97
_cell_angle_alpha 90.00
_cell_angle_beta 104.6900(10)
_cell_angle_gamma 90.00
_cell_formula_units_Z 4
_cell_length_a 15.0084(12)
_cell_length_b 7.7066(6)
_cell_length_c 12.8364(10)
_cell_measurement_reflns_used 2026
_cell_measurement_temperature 173
_cell_measurement_theta_max 24.93
_cell_measurement_theta_min 2.81
_cell_volume 1436.2(2)
_computing_cell_refinement 'Bruker SMART'
_computing_data_collection 'Bruker SMART'
_computing_data_reduction 'Bruker SAINT'
_computing_molecular_graphics 'Bruker SHELXTL'
_computing_publication_material 'Bruker SHELXTL'
_computing_structure_refinement 'SHELXL-97 (Sheldrick, 1997)'
_computing_structure_solution 'SHELXS-97 (Sheldrick, 1990)'
_diffrn_ambient_temperature 173
_diffrn_detector_area_resol_mean 8.333
_diffrn_measured_fraction_theta_full 0.997
_diffrn_measured_fraction_theta_max 0.997
_diffrn_measurement_device_type 'CCD area detector'
_diffrn_measurement_method 'phi and omega scans'
_diffrn_radiation_monochromator graphite
_diffrn_radiation_source 'fine-focus sealed tube'
_diffrn_radiation_type MoK\a
_diffrn_radiation_wavelength 0.71073
_diffrn_reflns_av_R_equivalents 0.0372
_diffrn_reflns_av_sigmaI/netI 0.0467
_diffrn_reflns_limit_h_max 19
_diffrn_reflns_limit_h_min -15
_diffrn_reflns_limit_k_max 10
_diffrn_reflns_limit_k_min -10
_diffrn_reflns_limit_l_max 16
_diffrn_reflns_limit_l_min -15
_diffrn_reflns_number 9102
_diffrn_reflns_theta_full 27.88
_diffrn_reflns_theta_max 27.88
_diffrn_reflns_theta_min 1.40
_diffrn_standards_decay_% 0
_exptl_absorpt_coefficient_mu 1.047
_exptl_absorpt_correction_T_max 0.9256
_exptl_absorpt_correction_T_min 0.6227
_exptl_absorpt_correction_type empirical
_exptl_absorpt_process_details 'SADABS; Sheldrick, 1996'
_exptl_crystal_colour orange
_exptl_crystal_density_diffrn 1.518
_exptl_crystal_density_method 'not measured'
_exptl_crystal_description plate
_exptl_crystal_F_000 680
_exptl_crystal_size_max 0.50
_exptl_crystal_size_mid 0.10
_exptl_crystal_size_min 0.08
_refine_diff_density_max 0.437
_refine_diff_density_min -0.526
_refine_diff_density_rms 0.073
_refine_ls_extinction_coef 0
_refine_ls_extinction_method none
_refine_ls_goodness_of_fit_ref 1.039
_refine_ls_hydrogen_treatment constr
_refine_ls_matrix_type full
_refine_ls_number_parameters 199
_refine_ls_number_reflns 3421
_refine_ls_number_restraints 0
_refine_ls_restrained_S_all 1.039
_refine_ls_R_factor_all 0.0576
_refine_ls_R_factor_gt 0.0408
_refine_ls_shift/su_max 0.001
_refine_ls_shift/su_mean 0.000
_refine_ls_structure_factor_coef Fsqd
_refine_ls_weighting_details 'calc w=1/[\s^2^(Fo^2^)+(0.0475P)^2^+0.6078P] where P=(Fo^2^+2Fc^2^)/3'
_refine_ls_weighting_scheme calc
_refine_ls_wR_factor_gt 0.0955
_refine_ls_wR_factor_ref 0.1032
_reflns_number_gt 2646
_reflns_number_total 3421
_reflns_threshold_expression >2sigma(I)
_cod_data_source_file cg101264h_si_001.cif
_cod_data_source_block FcPhIm
_cod_depositor_comments
;
The following automatic conversions were performed:

'_symmetry_cell_setting' value 'Monoclinic' changed to 'monoclinic'
according to /home/saulius/struct/CIF-dictionaries/cif_core.dic
dictionary named 'cif_core.dic' version 2.4.1 from 2010-06-29.

Automatic conversion script
Id: cif_fix_values 1715 2011-07-08 13:25:40Z adriana 
;
_cod_original_sg_symbol_H-M P2(1)/c
_cod_database_code 4500214

loop_
_symmetry_equiv_pos_as_xyz
'x, y, z'
'-x, y+1/2, -z+1/2'
'-x, -y, -z'
'x, -y-1/2, z-1/2'

loop_
_atom_site_label
_atom_site_type_symbol
_atom_site_fract_x
_atom_site_fract_y
_atom_site_fract_z
_atom_site_U_iso_or_equiv
_atom_site_adp_type
_atom_site_occupancy
_atom_site_symmetry_multiplicity
_atom_site_calc_flag
_atom_site_refinement_flags
Fe1 Fe 0.85674(2) 0.18111(4) 0.82840(3) 0.01978(12) Uani 1 1 d .
N1 N 0.59202(14) -0.0255(3) 0.30599(15) 0.0219(4) Uani 1 1 d .
N2 N 0.49938(18) 0.0243(3) 0.14468(19) 0.0420(6) Uani 1 1 d .
C9 C 0.88516(19) 0.4405(3) 0.8489(2) 0.0310(6) Uani 1 1 d .
H9 H 0.8559 0.5240 0.8898 0.037 Uiso 1 1 calc R
C1 C 0.75679(17) 0.0057(3) 0.75800(19) 0.0214(5) Uani 1 1 d .
C11 C 0.71409(16) -0.0059(3) 0.64128(18) 0.0202(5) Uani 1 1 d .
C14 C 0.63083(16) -0.0222(3) 0.41942(18) 0.0204(5) Uani 1 1 d .
C8 C 0.96615(19) 0.3413(3) 0.8912(2) 0.0311(6) Uani 1 1 d .
H8 H 1.0036 0.3422 0.9677 0.037 Uiso 1 1 calc R
C15 C 0.69670(18) -0.1444(3) 0.4677(2) 0.0246(5) Uani 1 1 d .
H15 H 0.7133 -0.2345 0.4258 0.030 Uiso 1 1 calc R
C17 C 0.91449(19) 0.2747(4) 0.7118(2) 0.0295(6) Uani 1 1 d .
H17 H 0.9095 0.2214 0.6395 0.035 Uiso 1 1 calc R
C16 C 0.73798(17) -0.1344(3) 0.57709(19) 0.0237(5) Uani 1 1 d .
H16 H 0.7837 -0.2171 0.6090 0.028 Uiso 1 1 calc R
C10 C 0.85335(19) 0.3994(3) 0.7371(2) 0.0296(6) Uani 1 1 d .
H10 H 0.7977 0.4490 0.6858 0.035 Uiso 1 1 calc R
C7 C 0.98378(18) 0.2392(4) 0.8073(2) 0.0309(6) Uani 1 1 d .
H7 H 1.0360 0.1559 0.8141 0.037 Uiso 1 1 calc R
C18 C 0.50980(18) 0.0473(3) 0.2511(2) 0.0288(6) Uani 1 1 d .
H18 H 0.4673 0.1046 0.2831 0.035 Uiso 1 1 calc R
C12 C 0.64643(18) 0.1129(3) 0.5914(2) 0.0255(6) Uani 1 1 d .
H12 H 0.6279 0.2001 0.6338 0.031 Uiso 1 1 calc R
C5 C 0.72559(17) 0.1136(3) 0.83199(19) 0.0243(5) Uani 1 1 d .
H5 H 0.6706 0.1916 0.8135 0.029 Uiso 1 1 calc R
C19 C 0.57665(18) -0.0638(3) 0.13265(19) 0.0245(5) Uani 1 1 d .
H19 H 0.5885 -0.0975 0.0663 0.029 Uiso 1 1 calc R
C20 C 0.63093(18) -0.0928(3) 0.2295(2) 0.0270(6) Uani 1 1 d .
H20 H 0.6884 -0.1517 0.2437 0.032 Uiso 1 1 calc R
C4 C 0.78631(19) 0.0939(4) 0.9358(2) 0.0301(6) Uani 1 1 d .
H4 H 0.7813 0.1552 1.0028 0.036 Uiso 1 1 calc R
C3 C 0.85575(19) -0.0249(4) 0.9278(2) 0.0297(6) Uani 1 1 d .
H3 H 0.9082 -0.0632 0.9883 0.036 Uiso 1 1 calc R
C13 C 0.60569(18) 0.1071(3) 0.4819(2) 0.0269(6) Uani 1 1 d .
H13 H 0.5608 0.1910 0.4497 0.032 Uiso 1 1 calc R
C2 C 0.83823(17) -0.0809(3) 0.81833(19) 0.0248(6) Uani 1 1 d .
H2 H 0.8762 -0.1654 0.7889 0.030 Uiso 1 1 calc R

loop_
_atom_site_aniso_label
_atom_site_aniso_U_11
_atom_site_aniso_U_22
_atom_site_aniso_U_33
_atom_site_aniso_U_23
_atom_site_aniso_U_13
_atom_site_aniso_U_12
Fe1 0.02108(19) 0.01896(19) 0.01866(18) -0.00010(14) 0.00385(13) -0.00118(14)
N1 0.0232(11) 0.0224(11) 0.0200(10) -0.0013(8) 0.0055(8) 0.0001(8)
N2 0.0485(16) 0.0409(15) 0.0330(13) -0.0002(11) 0.0038(12) -0.0051(12)
C9 0.0363(15) 0.0181(13) 0.0395(15) -0.0056(11) 0.0112(12) -0.0042(11)
C1 0.0240(13) 0.0175(12) 0.0229(12) 0.0015(10) 0.0062(10) -0.0033(10)
C11 0.0229(13) 0.0178(12) 0.0204(11) 0.0006(9) 0.0065(10) -0.0025(10)
C14 0.0211(12) 0.0212(12) 0.0189(11) -0.0008(10) 0.0049(9) -0.0017(10)
C8 0.0282(14) 0.0276(14) 0.0334(14) -0.0025(11) 0.0000(12) -0.0080(11)
C15 0.0304(14) 0.0217(13) 0.0231(12) -0.0040(10) 0.0094(11) 0.0022(10)
C17 0.0333(15) 0.0297(15) 0.0288(13) 0.0023(11) 0.0139(12) -0.0048(11)
C16 0.0245(13) 0.0207(13) 0.0252(12) 0.0023(10) 0.0047(10) 0.0050(10)
C10 0.0325(15) 0.0239(14) 0.0322(14) 0.0080(11) 0.0080(12) -0.0011(11)
C7 0.0223(13) 0.0296(14) 0.0423(16) 0.0034(12) 0.0108(12) -0.0021(11)
C18 0.0284(14) 0.0331(15) 0.0234(12) -0.0003(11) 0.0040(11) 0.0025(11)
C12 0.0320(14) 0.0212(13) 0.0226(12) -0.0037(10) 0.0058(11) 0.0073(11)
C5 0.0237(13) 0.0299(14) 0.0213(12) -0.0008(10) 0.0092(10) -0.0032(11)
C19 0.0310(14) 0.0260(13) 0.0169(11) -0.0027(10) 0.0071(10) -0.0026(11)
C20 0.0298(14) 0.0269(14) 0.0253(13) -0.0052(11) 0.0090(11) -0.0014(11)
C4 0.0342(15) 0.0367(16) 0.0212(12) -0.0002(11) 0.0106(11) -0.0072(12)
C3 0.0331(15) 0.0309(15) 0.0219(12) 0.0078(11) 0.0008(11) -0.0068(12)
C13 0.0280(14) 0.0261(13) 0.0259(13) -0.0011(11) 0.0054(11) 0.0083(11)
C2 0.0270(14) 0.0193(12) 0.0269(13) 0.0038(10) 0.0046(11) -0.0009(10)

loop_
_atom_type_symbol
_atom_type_description
_atom_type_scat_dispersion_real
_atom_type_scat_dispersion_imag
_atom_type_scat_source
C C 0.0033 0.0016 'International Tables Vol C Tables 4.2.6.8 and 6.1.1.4'
H H 0.0000 0.0000 'International Tables Vol C Tables 4.2.6.8 and 6.1.1.4'
N N 0.0061 0.0033 'International Tables Vol C Tables 4.2.6.8 and 6.1.1.4'
Fe Fe 0.3463 0.8444 'International Tables Vol C Tables 4.2.6.8 and 6.1.1.4'

loop_
_geom_angle_atom_site_label_1
_geom_angle_atom_site_label_2
_geom_angle_atom_site_label_3
_geom_angle
C2 Fe1 C3 41.05(10)
C2 Fe1 C7 109.00(11)
C3 Fe1 C7 114.13(11)
C2 Fe1 C17 112.33(11)
C3 Fe1 C17 143.66(12)
C7 Fe1 C17 40.66(11)
C2 Fe1 C10 142.77(10)
C3 Fe1 C10 175.33(11)
C7 Fe1 C10 68.40(11)
C17 Fe1 C10 40.73(11)
C2 Fe1 C9 175.12(11)
C3 Fe1 C9 135.58(11)
C7 Fe1 C9 68.40(12)
C17 Fe1 C9 68.64(11)
C10 Fe1 C9 40.86(11)
C2 Fe1 C5 68.49(11)
C3 Fe1 C5 68.20(11)
C7 Fe1 C5 173.58(10)
C17 Fe1 C5 134.05(10)
C10 Fe1 C5 109.74(11)
C9 Fe1 C5 114.55(11)
C2 Fe1 C8 134.80(11)
C3 Fe1 C8 110.79(11)
C7 Fe1 C8 40.38(11)
C17 Fe1 C8 68.22(11)
C10 Fe1 C8 68.32(11)
C9 Fe1 C8 40.63(11)
C5 Fe1 C8 145.40(11)
C2 Fe1 C1 41.09(9)
C3 Fe1 C1 69.03(10)
C7 Fe1 C1 133.56(11)
C17 Fe1 C1 107.98(10)
C10 Fe1 C1 112.38(10)
C9 Fe1 C1 143.65(11)
C5 Fe1 C1 40.77(10)
C8 Fe1 C1 173.73(11)
C2 Fe1 C4 68.47(11)
C3 Fe1 C4 40.33(11)
C7 Fe1 C4 144.91(11)
C17 Fe1 C4 174.33(11)
C10 Fe1 C4 135.47(12)
C9 Fe1 C4 111.08(11)
C5 Fe1 C4 40.51(10)
C8 Fe1 C4 115.51(11)
C1 Fe1 C4 68.68(10)
C20 N1 C18 106.2(2)
C20 N1 C14 127.1(2)
C18 N1 C14 126.7(2)
C18 N2 C19 107.0(2)
C8 C9 C10 107.5(2)
C8 C9 Fe1 69.78(15)
C10 C9 Fe1 69.44(15)
C8 C9 H9 126.3
C10 C9 H9 126.3
Fe1 C9 H9 126.3
C5 C1 C2 106.9(2)
C5 C1 C11 125.4(2)
C2 C1 C11 127.7(2)
C5 C1 Fe1 69.49(14)
C2 C1 Fe1 68.98(14)
C11 C1 Fe1 124.63(16)
C16 C11 C12 117.5(2)
C16 C11 C1 122.2(2)
C12 C11 C1 120.2(2)
C13 C14 C15 119.6(2)
C13 C14 N1 120.2(2)
C15 C14 N1 120.2(2)
C7 C8 C9 108.4(2)
C7 C8 Fe1 69.54(15)
C9 C8 Fe1 69.60(15)
C7 C8 H8 125.8
C9 C8 H8 125.8
Fe1 C8 H8 125.8
C16 C15 C14 119.9(2)
C16 C15 H15 120.1
C14 C15 H15 120.1
C7 C17 C10 107.9(2)
C7 C17 Fe1 69.67(15)
C10 C17 Fe1 69.68(15)
C7 C17 H17 126.1
C10 C17 H17 126.1
Fe1 C17 H17 126.1
C15 C16 C11 121.5(2)
C15 C16 H16 119.2
C11 C16 H16 119.2
C17 C10 C9 108.0(2)
C17 C10 Fe1 69.59(15)
C9 C10 Fe1 69.70(15)
C17 C10 H10 126.0
C9 C10 H10 126.0
Fe1 C10 H10 126.0
C8 C7 C17 108.3(2)
C8 C7 Fe1 70.07(16)
C17 C7 Fe1 69.67(15)
C8 C7 H7 125.9
C17 C7 H7 125.9
Fe1 C7 H7 125.9
N2 C18 N1 108.9(2)
N2 C18 H18 125.5
N1 C18 H18 125.5
C13 C12 C11 121.8(2)
C13 C12 H12 119.1
C11 C12 H12 119.1
C4 C5 C1 108.8(2)
C4 C5 Fe1 69.90(15)
C1 C5 Fe1 69.74(14)
C4 C5 H5 125.6
C1 C5 H5 125.6
Fe1 C5 H5 125.6
C20 C19 N2 108.2(2)
C20 C19 H19 125.9
N2 C19 H19 125.9
C19 C20 N1 109.8(2)
C19 C20 H20 125.1
N1 C20 H20 125.1
C3 C4 C5 108.1(2)
C3 C4 Fe1 69.37(15)
C5 C4 Fe1 69.59(14)
C3 C4 H4 125.9
C5 C4 H4 125.9
Fe1 C4 H4 125.9
C4 C3 C2 108.2(2)
C4 C3 Fe1 70.30(15)
C2 C3 Fe1 69.42(14)
C4 C3 H3 125.9
C2 C3 H3 125.9
Fe1 C3 H3 125.9
C12 C13 C14 119.7(2)
C12 C13 H13 120.2
C14 C13 H13 120.2
C3 C2 C1 108.0(2)
C3 C2 Fe1 69.53(15)
C1 C2 Fe1 69.93(14)
C3 C2 H2 126.0
C1 C2 H2 126.0
Fe1 C2 H2 126.0

loop_
_geom_bond_atom_site_label_1
_geom_bond_atom_site_label_2
_geom_bond_distance
Fe1 C2 2.038(3)
Fe1 C3 2.040(3)
Fe1 C7 2.042(3)
Fe1 C17 2.042(3)
Fe1 C10 2.043(3)
Fe1 C9 2.047(3)
Fe1 C5 2.048(3)
Fe1 C8 2.049(3)
Fe1 C1 2.051(2)
Fe1 C4 2.052(3)
N1 C20 1.366(3)
N1 C18 1.376(3)
N1 C14 1.425(3)
N2 C18 1.347(3)
N2 C19 1.386(4)
C9 C8 1.422(4)
C9 C10 1.428(4)
C9 H9 1.0000
C1 C5 1.428(3)
C1 C2 1.435(3)
C1 C11 1.475(3)
C11 C16 1.392(3)
C11 C12 1.396(3)
C14 C13 1.390(3)
C14 C15 1.392(3)
C8 C7 1.412(4)
C8 H8 1.0000
C15 C16 1.385(3)
C15 H15 0.9500
C17 C7 1.419(4)
C17 C10 1.422(4)
C17 H17 1.0000
C16 H16 0.9500
C10 H10 1.0000
C7 H7 1.0000
C18 H18 0.9500
C12 C13 1.384(3)
C12 H12 0.9500
C5 C4 1.419(3)
C5 H5 1.0000
C19 C20 1.321(3)
C19 H19 0.9500
C20 H20 0.9500
C4 C3 1.410(4)
C4 H4 1.0000
C3 C2 1.430(3)
C3 H3 1.0000
C13 H13 0.9500
C2 H2 1.0000
